data_7159076
loop_
_publ_author_name
'Fukuda, Yui'
'Akamatsu, Yuki'
'Umetani, Masataka'
'Kise, Koki'
'Kato, Kenichi'
'Osuka, Atsuhiro'
'Tanaka, Takayuki'

_publ_section_title
;
 Double helices of dissymmetrical &#x3b1;,&#x3b1;'-disubstituted
 tripyrrins.
;
_journal_issue 6
_journal_name_full 'Organic &amp; biomolecular chemistry'
_journal_page_first 1158
_journal_page_last 1162
_journal_paper_doi 10.1039/d2ob02125k
_journal_volume 21
_journal_year 2023
_chemical_formula_moiety 'C41 H29 F6 N5 O, C H2 Cl2'
_chemical_formula_sum 'C42 H31 Cl2 F6 N5 O'
_chemical_formula_weight 806.62
_chemical_name_systematic 1-(4-methoxyphenylamino)-14-(3,5-bis(trifluoromethyl)phenylamino)tripyrrin
_space_group_crystal_system monoclinic
_space_group_IT_number 15
_space_group_name_Hall '-C 2yc'
_space_group_name_H-M_alt 'C 1 2/c 1'
_atom_sites_solution_hydrogens geom
_audit_creation_method SHELXL-2018/3
_audit_update_record
;
2022-11-22 deposited with the CCDC.	2023-01-05 downloaded from the CCDC.
;
_cell_angle_alpha 90
_cell_angle_beta 91.5490(10)
_cell_angle_gamma 90
_cell_formula_units_Z 8
_cell_length_a 28.6554(4)
_cell_length_b 15.7158(2)
_cell_length_c 16.5684(2)
_cell_measurement_reflns_used 18151
_cell_measurement_temperature 93(2)
_cell_measurement_theta_max 72.7210
_cell_measurement_theta_min 3.1070
_cell_volume 7458.73(17)
_computing_structure_refinement 'SHELXL-2018/3 (Sheldrick, 2018)'
_computing_structure_solution 'SHELXT 2018/2 (Sheldrick, 2018)'
_diffrn_ambient_temperature 93(2)
_diffrn_detector_area_resol_mean 5.8140
_diffrn_measured_fraction_theta_full 0.995
_diffrn_measured_fraction_theta_max 0.995
_diffrn_measurement_device_type 'Hybrid Pixel Array Detector'
_diffrn_measurement_method \w
_diffrn_radiation_type CuK\a
_diffrn_radiation_wavelength 1.54184
_diffrn_reflns_av_R_equivalents 0.0197
_diffrn_reflns_av_unetI/netI 0.0123
_diffrn_reflns_Laue_measured_fraction_full 0.995
_diffrn_reflns_Laue_measured_fraction_max 0.995
_diffrn_reflns_limit_h_max 34
_diffrn_reflns_limit_h_min -34
_diffrn_reflns_limit_k_max 18
_diffrn_reflns_limit_k_min -18
_diffrn_reflns_limit_l_max 18
_diffrn_reflns_limit_l_min -19
_diffrn_reflns_number 23156
_diffrn_reflns_point_group_measured_fraction_full 0.995
_diffrn_reflns_point_group_measured_fraction_max 0.995
_diffrn_reflns_theta_full 67.000
_diffrn_reflns_theta_max 67.000
_diffrn_reflns_theta_min 3.085
_diffrn_source 'fine-focus sealed X-ray tube'
_exptl_absorpt_coefficient_mu 2.192
_exptl_absorpt_correction_T_max 1.00000
_exptl_absorpt_correction_T_min 0.44878
_exptl_absorpt_correction_type multi-scan
_exptl_absorpt_process_details
;
CrysAlisPro 1.171.40.67a (Rigaku Oxford Diffraction, 2019)
Empirical absorption correction using spherical harmonics,
 implemented in SCALE3 ABSPACK scaling algorithm.
;
_exptl_crystal_colour violet
_exptl_crystal_density_diffrn 1.437
_exptl_crystal_description prism
_exptl_crystal_F_000 3312
_exptl_crystal_size_max 0.240
_exptl_crystal_size_mid 0.160
_exptl_crystal_size_min 0.040
_refine_diff_density_max 1.331
_refine_diff_density_min -1.034
_refine_diff_density_rms 0.068
_refine_ls_extinction_method none
_refine_ls_goodness_of_fit_ref 1.102
_refine_ls_hydrogen_treatment constr
_refine_ls_matrix_type full
_refine_ls_number_parameters 533
_refine_ls_number_reflns 6615
_refine_ls_number_restraints 98
_refine_ls_restrained_S_all 1.157
_refine_ls_R_factor_all 0.0726
_refine_ls_R_factor_gt 0.0699
_refine_ls_shift/su_max 0.000
_refine_ls_shift/su_mean 0.000
_refine_ls_structure_factor_coef Fsqd
_refine_ls_weighting_details 'w=1/[\s^2^(Fo^2^)+(0.1245P)^2^+14.7822P] where P=(Fo^2^+2Fc^2^)/3'
_refine_ls_weighting_scheme calc
_refine_ls_wR_factor_gt 0.2076
_refine_ls_wR_factor_ref 0.2104
_reflns_Friedel_coverage 0.000
_reflns_number_gt 6089
_reflns_number_total 6615
_reflns_threshold_expression 'I > 2\s(I)'
_cod_data_source_file d2ob02125k2.cif
_cod_data_source_block 191223fukuda_a
_cod_depositor_comments 'Adding full bibliography for 7159075--7159076.cif.'
_cod_original_sg_symbol_H-M 'C 2/c'
_cod_database_code 7159076
_shelx_shelxl_version_number 2018/3
_shelx_space_group_comment
;
The symmetry employed for this shelxl refinement is uniquely defined
by the following loop, which should always be used as a source of
symmetry information in preference to the above space-group names.
They are only intended as comments.
;
_shelx_estimated_absorpt_t_min 0.621
_shelx_estimated_absorpt_t_max 0.917

loop_
_space_group_symop_operation_xyz
'x, y, z'
'-x, y, -z+1/2'
'x+1/2, y+1/2, z'
'-x+1/2, y+1/2, -z+1/2'
'-x, -y, -z'
'x, -y, z-1/2'
'-x+1/2, -y+1/2, -z'
'x+1/2, -y+1/2, z-1/2'

loop_
_atom_site_label
_atom_site_type_symbol
_atom_site_fract_x
_atom_site_fract_y
_atom_site_fract_z
_atom_site_U_iso_or_equiv
_atom_site_adp_type
_atom_site_occupancy
_atom_site_site_symmetry_order
_atom_site_calc_flag
_atom_site_refinement_flags_posn
_atom_site_refinement_flags_adp
_atom_site_refinement_flags_occupancy
_atom_site_disorder_assembly
_atom_site_disorder_group
C1 C 0.46145(10) 0.82445(17) 0.64568(15) 0.0334(6) Uani 1 1 d . . . . .
C2 C 0.44607(10) 0.75393(17) 0.60160(16) 0.0336(6) Uani 1 1 d . . . . .
H1 H 0.421736 0.719242 0.621324 0.040 Uiso 1 1 calc R U . . .
C3 C 0.46638(10) 0.73443(16) 0.52873(16) 0.0323(6) Uani 1 1 d . . . . .
H2 H 0.456228 0.685487 0.499547 0.039 Uiso 1 1 calc R U . . .
C4 C 0.50124(9) 0.78518(16) 0.49783(15) 0.0306(5) Uani 1 1 d . . . . .
C5 C 0.51720(10) 0.85532(17) 0.54322(16) 0.0328(6) Uani 1 1 d . . . . .
H3 H 0.541747 0.889766 0.523894 0.039 Uiso 1 1 calc R U . . .
C6 C 0.49715(10) 0.87423(17) 0.61611(16) 0.0348(6) Uani 1 1 d . . . . .
H4 H 0.507987 0.921987 0.646353 0.042 Uiso 1 1 calc R U . . .
N1 N 0.52044(8) 0.76172(14) 0.42409(13) 0.0322(5) Uani 1 1 d . . . . .
H5 H 0.521142 0.706806 0.413817 0.039 Uiso 1 1 calc R U . . .
C7 C 0.53802(9) 0.81307(16) 0.36675(15) 0.0304(5) Uani 1 1 d . . . . .
C8 C 0.53513(10) 0.90559(17) 0.36123(16) 0.0333(6) Uani 1 1 d . . . . .
H6 H 0.521733 0.943172 0.399073 0.040 Uiso 1 1 calc R U . . .
C9 C 0.55522(9) 0.92678(17) 0.29192(16) 0.0324(6) Uani 1 1 d . . . . .
H7 H 0.558612 0.982670 0.271028 0.039 Uiso 1 1 calc R U . . .
C10 C 0.57097(9) 0.84794(16) 0.25440(15) 0.0312(6) Uani 1 1 d . . . . .
N2 N 0.55928(8) 0.77939(14) 0.30414(13) 0.0318(5) Uani 1 1 d . . . . .
C11 C 0.59222(9) 0.83802(16) 0.18179(15) 0.0310(5) Uani 1 1 d . . . . .
C12 C 0.59991(9) 0.75375(16) 0.14748(15) 0.0307(5) Uani 1 1 d . . . . .
C13 C 0.63575(9) 0.72492(18) 0.09867(16) 0.0337(6) Uani 1 1 d . . . . .
H8 H 0.659930 0.758776 0.077249 0.040 Uiso 1 1 calc R U . . .
C14 C 0.62972(10) 0.63811(17) 0.08711(16) 0.0339(6) Uani 1 1 d . . . . .
H9 H 0.649779 0.601689 0.058204 0.041 Uiso 1 1 calc R U . . .
C15 C 0.58889(9) 0.61354(16) 0.12549(15) 0.0299(5) Uani 1 1 d . . . . .
N3 N 0.57193(7) 0.68507(13) 0.16222(13) 0.0292(5) Uani 1 1 d . . . . .
H10 H 0.546644 0.686590 0.191166 0.035 Uiso 1 1 calc R U . . .
C16 C 0.56541(9) 0.53203(16) 0.12507(15) 0.0305(5) Uani 1 1 d . . . . .
C17 C 0.51847(9) 0.52328(16) 0.13598(15) 0.0301(5) Uani 1 1 d . . . . .
C18 C 0.49285(10) 0.44456(17) 0.14762(15) 0.0328(6) Uani 1 1 d . . . . .
H11 H 0.505513 0.388692 0.147549 0.039 Uiso 1 1 calc R U . . .
C19 C 0.44800(10) 0.46535(17) 0.15848(16) 0.0335(6) Uani 1 1 d . . . . .
H12 H 0.422879 0.427540 0.168011 0.040 Uiso 1 1 calc R U . . .
C20 C 0.44577(9) 0.55761(17) 0.15268(15) 0.0311(6) Uani 1 1 d . . . . .
N4 N 0.48715(8) 0.59162(14) 0.14002(13) 0.0310(5) Uani 1 1 d . . . . .
N5 N 0.40807(8) 0.60905(14) 0.16107(13) 0.0325(5) Uani 1 1 d . . . . .
H13 H 0.413629 0.664021 0.164501 0.039 Uiso 1 1 calc R U . . .
C21 C 0.36149(9) 0.58383(17) 0.16481(16) 0.0324(6) Uani 1 1 d . . . . .
C22 C 0.33120(10) 0.63412(18) 0.20921(17) 0.0372(6) Uani 1 1 d . . . . .
H14 H 0.342101 0.685478 0.233360 0.045 Uiso 1 1 calc R U . . .
C23 C 0.28499(10) 0.6089(2) 0.21803(17) 0.0406(7) Uani 1 1 d . . . . .
C24 C 0.26836(11) 0.5336(2) 0.18414(18) 0.0424(7) Uani 1 1 d . . . . .
H15 H 0.237320 0.515136 0.192716 0.051 Uiso 1 1 calc R U . . .
C25 C 0.29813(10) 0.48614(19) 0.13757(18) 0.0391(6) Uani 1 1 d . . . . .
C26 C 0.34392(10) 0.51132(18) 0.12578(16) 0.0351(6) Uani 1 1 d . . . . .
H16 H 0.363222 0.479335 0.091280 0.042 Uiso 1 1 calc R U . . .
C27 C 0.25288(12) 0.6620(3) 0.2673(2) 0.0547(9) Uani 1 1 d . U . . .
F1 F 0.27083(10) 0.7358(2) 0.2899(2) 0.1229(15) Uani 1 1 d . U . . .
F2 F 0.2433(2) 0.6283(3) 0.3333(3) 0.197(3) Uani 1 1 d . U . . .
F3 F 0.21633(10) 0.6855(3) 0.2280(2) 0.1329(16) Uani 1 1 d . U . . .
C28 C 0.28040(11) 0.4071(2) 0.0965(2) 0.0512(8) Uani 1 1 d . . . . .
F4 F 0.23838(8) 0.38437(15) 0.11979(16) 0.0735(7) Uani 1 1 d . . . . .
F5 F 0.30931(8) 0.34140(14) 0.10900(19) 0.0810(8) Uani 1 1 d . . . . .
F6 F 0.27685(8) 0.41635(16) 0.01655(13) 0.0700(6) Uani 1 1 d . . . . .
O1 O 0.44376(8) 0.84879(13) 0.71804(12) 0.0417(5) Uani 1 1 d . . . . .
C29 C 0.41485(12) 0.7888(2) 0.75798(19) 0.0473(7) Uani 1 1 d . . . . .
H17 H 0.384896 0.783697 0.728416 0.071 Uiso 1 1 calc R U . . .
H18 H 0.409453 0.808299 0.813125 0.071 Uiso 1 1 calc R U . . .
H19 H 0.430383 0.733243 0.759775 0.071 Uiso 1 1 calc R U . . .
C30 C 0.60809(9) 0.91164(17) 0.13358(16) 0.0325(6) Uani 1 1 d . . . . .
C31 C 0.63015(10) 0.98222(18) 0.16918(18) 0.0381(6) Uani 1 1 d . . . . .
H20 H 0.636376 0.983050 0.225779 0.046 Uiso 1 1 calc R U . . .
C32 C 0.64301(10) 1.05126(18) 0.1220(2) 0.0427(7) Uani 1 1 d . . . . .
H21 H 0.657859 1.098942 0.146869 0.051 Uiso 1 1 calc R U . . .
C33 C 0.63448(10) 1.05128(19) 0.0399(2) 0.0441(7) Uani 1 1 d . . . . .
H22 H 0.642837 1.099195 0.008499 0.053 Uiso 1 1 calc R U . . .
C34 C 0.61365(10) 0.98116(19) 0.00324(19) 0.0407(7) Uani 1 1 d . . . . .
H23 H 0.608385 0.980336 -0.053615 0.049 Uiso 1 1 calc R U . . .
C35 C 0.60052(10) 0.91234(18) 0.04952(17) 0.0353(6) Uani 1 1 d . . . . .
H24 H 0.586117 0.864655 0.023921 0.042 Uiso 1 1 calc R U . . .
C36 C 0.59507(9) 0.45556(16) 0.11167(15) 0.0317(6) Uani 1 1 d . . . . .
C37 C 0.63531(10) 0.44220(18) 0.15920(17) 0.0372(6) Uani 1 1 d . . . . .
H25 H 0.644548 0.483613 0.198226 0.045 Uiso 1 1 calc R U . . .
C38 C 0.66218(11) 0.36908(19) 0.15035(19) 0.0423(7) Uani 1 1 d . . . . .
H26 H 0.688805 0.359623 0.184574 0.051 Uiso 1 1 calc R U . . .
C39 C 0.64974(11) 0.30999(19) 0.09103(19) 0.0414(7) Uani 1 1 d . . . . .
H27 H 0.668210 0.260490 0.083937 0.050 Uiso 1 1 calc R U . . .
C40 C 0.61040(10) 0.32349(18) 0.04236(17) 0.0377(6) Uani 1 1 d . . . . .
H28 H 0.602176 0.283378 0.001505 0.045 Uiso 1 1 calc R U . . .
C41 C 0.58284(10) 0.39516(17) 0.05275(16) 0.0340(6) Uani 1 1 d . . . . .
H29 H 0.555579 0.403213 0.019726 0.041 Uiso 1 1 calc R U . . .
C42 C 0.23042(19) 0.5649(4) -0.0762(3) 0.0583(12) Uani 0.75 1 d . U P A 1
H30 H 0.213475 0.517191 -0.051147 0.070 Uiso 0.75 1 calc R U P A 1
H31 H 0.259559 0.541925 -0.098450 0.070 Uiso 0.75 1 calc R U P A 1
Cl1 Cl 0.19551(8) 0.60864(14) -0.15534(9) 0.0925(6) Uani 0.75 1 d . U P A 1
Cl2 Cl 0.24422(4) 0.64033(8) -0.00314(7) 0.0564(3) Uani 0.75 1 d . U P A 1
Cl3 Cl 0.2054(7) 0.5463(15) -0.1391(13) 0.260(7) Uani 0.25 1 d D U P B 2
Cl4 Cl 0.2127(7) 0.7052(14) -0.0806(11) 0.258(7) Uani 0.25 1 d D U P B 2
C43 C 0.1683(11) 0.636(2) -0.119(4) 0.250(10) Uani 0.25 1 d D U P B 2
H32 H 0.152903 0.658656 -0.169000 0.300 Uiso 0.25 1 calc R U P B 2
H33 H 0.144593 0.623012 -0.078710 0.300 Uiso 0.25 1 calc R U P B 2

loop_
_atom_site_aniso_label
_atom_site_aniso_U_11
_atom_site_aniso_U_22
_atom_site_aniso_U_33
_atom_site_aniso_U_23
_atom_site_aniso_U_13
_atom_site_aniso_U_12
C1 0.0448(15) 0.0282(13) 0.0273(13) -0.0001(10) -0.0009(11) 0.0051(11)
C2 0.0400(14) 0.0290(13) 0.0317(13) 0.0031(10) -0.0035(11) -0.0002(11)
C3 0.0414(14) 0.0260(12) 0.0292(13) -0.0015(10) -0.0065(11) -0.0006(10)
C4 0.0360(13) 0.0272(12) 0.0284(12) 0.0008(10) -0.0043(10) 0.0039(10)
C5 0.0383(14) 0.0307(13) 0.0292(13) 0.0006(10) -0.0047(11) -0.0023(11)
C6 0.0456(15) 0.0278(13) 0.0306(13) -0.0028(10) -0.0064(11) 0.0005(11)
N1 0.0419(12) 0.0256(10) 0.0290(11) -0.0011(8) -0.0020(9) 0.0005(9)
C7 0.0359(13) 0.0273(13) 0.0277(12) -0.0002(10) -0.0065(10) -0.0002(10)
C8 0.0413(14) 0.0270(13) 0.0313(13) -0.0032(10) -0.0059(11) 0.0021(11)
C9 0.0389(14) 0.0261(12) 0.0319(13) -0.0005(10) -0.0074(11) -0.0013(10)
C10 0.0363(14) 0.0257(12) 0.0312(13) 0.0008(10) -0.0062(10) -0.0016(10)
N2 0.0386(12) 0.0278(11) 0.0288(11) 0.0002(9) -0.0021(9) -0.0006(9)
C11 0.0327(13) 0.0282(13) 0.0317(13) 0.0007(10) -0.0054(10) -0.0020(10)
C12 0.0361(13) 0.0271(13) 0.0287(13) 0.0019(10) -0.0039(10) -0.0027(10)
C13 0.0354(13) 0.0336(14) 0.0320(13) 0.0029(11) -0.0011(10) -0.0016(11)
C14 0.0389(14) 0.0318(13) 0.0310(13) -0.0014(10) -0.0004(11) 0.0012(11)
C15 0.0360(13) 0.0269(12) 0.0264(12) -0.0007(10) -0.0045(10) 0.0012(10)
N3 0.0328(11) 0.0263(11) 0.0282(10) -0.0010(8) -0.0020(8) -0.0016(8)
C16 0.0401(14) 0.0281(13) 0.0230(12) -0.0002(9) -0.0049(10) -0.0003(10)
C17 0.0402(14) 0.0248(12) 0.0249(12) -0.0006(9) -0.0036(10) -0.0001(10)
C18 0.0422(14) 0.0259(13) 0.0299(13) -0.0005(10) -0.0032(11) -0.0012(11)
C19 0.0410(14) 0.0273(13) 0.0319(13) -0.0001(10) -0.0037(11) -0.0042(11)
C20 0.0387(14) 0.0299(13) 0.0244(12) -0.0006(10) -0.0032(10) -0.0023(11)
N4 0.0377(12) 0.0273(11) 0.0276(10) -0.0005(8) -0.0022(9) -0.0003(9)
N5 0.0380(12) 0.0260(11) 0.0334(11) -0.0018(9) -0.0030(9) -0.0005(9)
C21 0.0380(14) 0.0299(13) 0.0292(13) 0.0026(10) -0.0044(10) 0.0018(11)
C22 0.0405(15) 0.0379(14) 0.0326(14) -0.0030(11) -0.0073(11) 0.0069(12)
C23 0.0398(15) 0.0467(16) 0.0349(14) -0.0038(12) -0.0074(12) 0.0101(13)
C24 0.0361(14) 0.0504(17) 0.0407(16) -0.0010(13) -0.0006(12) 0.0015(13)
C25 0.0396(15) 0.0396(15) 0.0378(15) -0.0026(12) -0.0019(12) -0.0020(12)
C26 0.0387(14) 0.0351(14) 0.0313(13) -0.0017(11) -0.0012(11) 0.0012(11)
C27 0.0430(17) 0.068(2) 0.0529(19) -0.0159(17) -0.0042(15) 0.0150(16)
F1 0.0654(15) 0.135(3) 0.168(3) -0.107(3) 0.0020(18) 0.0112(16)
F2 0.295(6) 0.147(3) 0.159(3) 0.066(3) 0.174(4) 0.130(4)
F3 0.0773(18) 0.169(3) 0.149(3) -0.106(3) -0.0586(18) 0.074(2)
C28 0.0396(16) 0.0520(19) 0.062(2) -0.0139(16) 0.0046(14) -0.0086(14)
F4 0.0543(12) 0.0700(14) 0.0973(17) -0.0267(13) 0.0226(12) -0.0262(11)
F5 0.0668(14) 0.0404(11) 0.135(2) -0.0228(13) -0.0170(14) -0.0002(10)
F6 0.0700(14) 0.0803(15) 0.0597(13) -0.0310(11) 0.0003(10) -0.0203(12)
O1 0.0589(13) 0.0346(10) 0.0319(10) -0.0034(8) 0.0076(9) -0.0014(9)
C29 0.0570(19) 0.0471(17) 0.0384(16) -0.0017(13) 0.0102(14) -0.0045(14)
C30 0.0317(13) 0.0286(13) 0.0369(14) 0.0018(11) -0.0027(10) -0.0013(10)
C31 0.0372(14) 0.0335(14) 0.0434(16) -0.0023(12) -0.0032(12) -0.0038(11)
C32 0.0369(15) 0.0294(14) 0.0619(19) -0.0017(13) 0.0008(13) -0.0051(11)
C33 0.0392(15) 0.0339(15) 0.0593(19) 0.0136(13) 0.0050(13) -0.0002(12)
C34 0.0419(15) 0.0393(15) 0.0407(15) 0.0104(12) -0.0003(12) 0.0014(12)
C35 0.0367(14) 0.0311(13) 0.0378(14) 0.0030(11) -0.0029(11) -0.0016(11)
C36 0.0393(14) 0.0267(13) 0.0291(13) 0.0004(10) 0.0001(10) -0.0012(10)
C37 0.0417(15) 0.0324(14) 0.0371(14) -0.0050(11) -0.0042(12) 0.0011(11)
C38 0.0404(15) 0.0397(15) 0.0463(17) -0.0028(12) -0.0081(13) 0.0052(12)
C39 0.0448(16) 0.0326(14) 0.0469(16) -0.0046(12) 0.0016(13) 0.0038(12)
C40 0.0459(15) 0.0307(14) 0.0364(14) -0.0071(11) -0.0012(12) -0.0009(11)
C41 0.0395(14) 0.0321(13) 0.0302(13) -0.0029(10) -0.0028(11) -0.0008(11)
C42 0.059(3) 0.066(3) 0.050(3) -0.004(2) 0.007(2) -0.006(2)
Cl1 0.1214(15) 0.1022(13) 0.0528(8) 0.0040(8) -0.0179(8) -0.0226(11)
Cl2 0.0484(6) 0.0683(7) 0.0527(6) -0.0062(5) 0.0059(5) -0.0119(5)
Cl3 0.259(12) 0.267(13) 0.258(12) 0.030(11) 0.069(11) 0.011(11)
Cl4 0.271(12) 0.269(12) 0.237(11) 0.011(10) 0.056(10) -0.014(11)
C43 0.250(12) 0.254(12) 0.248(12) 0.003(9) 0.029(9) 0.003(9)

loop_
_atom_type_symbol
_atom_type_description
_atom_type_scat_dispersion_real
_atom_type_scat_dispersion_imag
_atom_type_scat_source
C C 0.0181 0.0091 'International Tables Vol C Tables 4.2.6.8 and 6.1.1.4'
H H 0.0000 0.0000 'International Tables Vol C Tables 4.2.6.8 and 6.1.1.4'
N N 0.0311 0.0180 'International Tables Vol C Tables 4.2.6.8 and 6.1.1.4'
O O 0.0492 0.0322 'International Tables Vol C Tables 4.2.6.8 and 6.1.1.4'
F F 0.0727 0.0534 'International Tables Vol C Tables 4.2.6.8 and 6.1.1.4'
Cl Cl 0.3639 0.7018 'International Tables Vol C Tables 4.2.6.8 and 6.1.1.4'

loop_
_geom_angle_atom_site_label_1
_geom_angle_atom_site_label_2
_geom_angle_atom_site_label_3
_geom_angle
_geom_angle_site_symmetry_1
_geom_angle_site_symmetry_3
_geom_angle_publ_flag
O1 C1 C6 116.5(2) . . ?
O1 C1 C2 124.2(3) . . ?
C6 C1 C2 119.3(2) . . ?
C3 C2 C1 119.8(3) . . ?
C3 C2 H1 120.1 . . ?
C1 C2 H1 120.1 . . ?
C4 C3 C2 121.1(2) . . ?
C4 C3 H2 119.4 . . ?
C2 C3 H2 119.4 . . ?
C3 C4 N1 118.3(2) . . ?
C3 C4 C5 118.8(2) . . ?
N1 C4 C5 122.9(2) . . ?
C6 C5 C4 119.9(3) . . ?
C6 C5 H3 120.0 . . ?
C4 C5 H3 120.0 . . ?
C5 C6 C1 121.0(2) . . ?
C5 C6 H4 119.5 . . ?
C1 C6 H4 119.5 . . ?
C7 N1 C4 128.1(2) . . ?
C7 N1 H5 116.0 . . ?
C4 N1 H5 116.0 . . ?
N2 C7 N1 119.9(2) . . ?
N2 C7 C8 112.0(2) . . ?
N1 C7 C8 128.0(2) . . ?
C9 C8 C7 106.0(2) . . ?
C9 C8 H6 127.0 . . ?
C7 C8 H6 127.0 . . ?
C8 C9 C10 107.3(2) . . ?
C8 C9 H7 126.3 . . ?
C10 C9 H7 126.3 . . ?
C11 C10 N2 123.1(2) . . ?
C11 C10 C9 128.2(2) . . ?
N2 C10 C9 108.6(2) . . ?
C7 N2 C10 106.0(2) . . ?
C10 C11 C12 121.3(2) . . ?
C10 C11 C30 122.2(2) . . ?
C12 C11 C30 116.5(2) . . ?
N3 C12 C13 106.9(2) . . ?
N3 C12 C11 123.4(2) . . ?
C13 C12 C11 129.7(2) . . ?
C14 C13 C12 107.9(2) . . ?
C14 C13 H8 126.1 . . ?
C12 C13 H8 126.1 . . ?
C13 C14 C15 108.1(2) . . ?
C13 C14 H9 125.9 . . ?
C15 C14 H9 125.9 . . ?
N3 C15 C14 106.6(2) . . ?
N3 C15 C16 123.8(2) . . ?
C14 C15 C16 129.5(2) . . ?
C12 N3 C15 110.5(2) . . ?
C12 N3 H10 124.8 . . ?
C15 N3 H10 124.8 . . ?
C17 C16 C15 123.1(2) . . ?
C17 C16 C36 120.3(2) . . ?
C15 C16 C36 116.6(2) . . ?
C16 C17 N4 124.2(2) . . ?
C16 C17 C18 127.2(2) . . ?
N4 C17 C18 108.6(2) . . ?
C19 C18 C17 107.4(2) . . ?
C19 C18 H11 126.3 . . ?
C17 C18 H11 126.3 . . ?
C18 C19 C20 105.9(2) . . ?
C18 C19 H12 127.0 . . ?
C20 C19 H12 127.0 . . ?
N4 C20 N5 119.6(2) . . ?
N4 C20 C19 112.1(2) . . ?
N5 C20 C19 128.3(2) . . ?
C20 N4 C17 106.0(2) . . ?
C20 N5 C21 126.8(2) . . ?
C20 N5 H13 116.6 . . ?
C21 N5 H13 116.6 . . ?
N5 C21 C26 123.0(2) . . ?
N5 C21 C22 118.1(2) . . ?
C26 C21 C22 118.9(3) . . ?
C23 C22 C21 120.0(3) . . ?
C23 C22 H14 120.0 . . ?
C21 C22 H14 120.0 . . ?
C24 C23 C22 121.1(3) . . ?
C24 C23 C27 119.0(3) . . ?
C22 C23 C27 119.8(3) . . ?
C25 C24 C23 118.3(3) . . ?
C25 C24 H15 120.8 . . ?
C23 C24 H15 120.8 . . ?
C24 C25 C26 121.6(3) . . ?
C24 C25 C28 119.6(3) . . ?
C26 C25 C28 118.8(3) . . ?
C25 C26 C21 119.8(3) . . ?
C25 C26 H16 120.1 . . ?
C21 C26 H16 120.1 . . ?
F2 C27 F3 111.9(5) . . ?
F2 C27 F1 102.5(4) . . ?
F3 C27 F1 101.5(4) . . ?
F2 C27 C23 113.1(3) . . ?
F3 C27 C23 113.1(3) . . ?
F1 C27 C23 113.8(3) . . ?
F4 C28 F6 105.8(3) . . ?
F4 C28 F5 108.2(3) . . ?
F6 C28 F5 105.5(3) . . ?
F4 C28 C25 113.1(3) . . ?
F6 C28 C25 112.1(3) . . ?
F5 C28 C25 111.7(3) . . ?
C1 O1 C29 117.0(2) . . ?
O1 C29 H17 109.5 . . ?
O1 C29 H18 109.5 . . ?
H17 C29 H18 109.5 . . ?
O1 C29 H19 109.5 . . ?
H17 C29 H19 109.5 . . ?
H18 C29 H19 109.5 . . ?
C31 C30 C35 117.9(3) . . ?
C31 C30 C11 122.2(2) . . ?
C35 C30 C11 119.9(2) . . ?
C32 C31 C30 120.3(3) . . ?
C32 C31 H20 119.8 . . ?
C30 C31 H20 119.8 . . ?
C33 C32 C31 120.8(3) . . ?
C33 C32 H21 119.6 . . ?
C31 C32 H21 119.6 . . ?
C32 C33 C34 119.8(3) . . ?
C32 C33 H22 120.1 . . ?
C34 C33 H22 120.1 . . ?
C35 C34 C33 119.9(3) . . ?
C35 C34 H23 120.0 . . ?
C33 C34 H23 120.0 . . ?
C34 C35 C30 121.3(3) . . ?
C34 C35 H24 119.4 . . ?
C30 C35 H24 119.4 . . ?
C37 C36 C41 118.7(2) . . ?
C37 C36 C16 120.2(2) . . ?
C41 C36 C16 121.1(2) . . ?
C38 C37 C36 121.0(3) . . ?
C38 C37 H25 119.5 . . ?
C36 C37 H25 119.5 . . ?
C39 C38 C37 119.5(3) . . ?
C39 C38 H26 120.2 . . ?
C37 C38 H26 120.2 . . ?
C40 C39 C38 119.9(3) . . ?
C40 C39 H27 120.1 . . ?
C38 C39 H27 120.1 . . ?
C39 C40 C41 120.6(3) . . ?
C39 C40 H28 119.7 . . ?
C41 C40 H28 119.7 . . ?
C40 C41 C36 120.3(3) . . ?
C40 C41 H29 119.9 . . ?
C36 C41 H29 119.9 . . ?
Cl2 C42 Cl1 111.5(3) . . ?
Cl2 C42 H30 109.3 . . ?
Cl1 C42 H30 109.3 . . ?
Cl2 C42 H31 109.3 . . ?
Cl1 C42 H31 109.3 . . ?
H30 C42 H31 108.0 . . ?
Cl4 C43 Cl3 97.1(18) . . ?
Cl4 C43 H32 112.3 . . ?
Cl3 C43 H32 112.3 . . ?
Cl4 C43 H33 112.3 . . ?
Cl3 C43 H33 112.3 . . ?
H32 C43 H33 109.9 . . ?

loop_
_geom_bond_atom_site_label_1
_geom_bond_atom_site_label_2
_geom_bond_distance
_geom_bond_site_symmetry_2
_geom_bond_publ_flag
C1 O1 1.369(3) . ?
C1 C6 1.388(4) . ?
C1 C2 1.392(4) . ?
C2 C3 1.389(4) . ?
C2 H1 0.9500 . ?
C3 C4 1.387(4) . ?
C3 H2 0.9500 . ?
C4 N1 1.403(3) . ?
C4 C5 1.404(4) . ?
C5 C6 1.384(4) . ?
C5 H3 0.9500 . ?
C6 H4 0.9500 . ?
N1 C7 1.354(3) . ?
N1 H5 0.8800 . ?
C7 N2 1.327(3) . ?
C7 C8 1.459(4) . ?
C8 C9 1.340(4) . ?
C8 H6 0.9500 . ?
C9 C10 1.463(4) . ?
C9 H7 0.9500 . ?
C10 C11 1.372(4) . ?
C10 N2 1.403(3) . ?
C11 C12 1.460(4) . ?
C11 C30 1.484(4) . ?
C12 N3 1.370(3) . ?
C12 C13 1.400(4) . ?
C13 C14 1.388(4) . ?
C13 H8 0.9500 . ?
C14 C15 1.401(4) . ?
C14 H9 0.9500 . ?
C15 N3 1.373(3) . ?
C15 C16 1.447(4) . ?
N3 H10 0.8800 . ?
C16 C17 1.369(4) . ?
C16 C36 1.492(4) . ?
C17 N4 1.403(3) . ?
C17 C18 1.454(4) . ?
C18 C19 1.343(4) . ?
C18 H11 0.9500 . ?
C19 C20 1.454(4) . ?
C19 H12 0.9500 . ?
C20 N4 1.322(4) . ?
C20 N5 1.359(4) . ?
N5 C21 1.395(4) . ?
N5 H13 0.8800 . ?
C21 C26 1.397(4) . ?
C21 C22 1.398(4) . ?
C22 C23 1.394(4) . ?
C22 H14 0.9500 . ?
C23 C24 1.388(4) . ?
C23 C27 1.500(4) . ?
C24 C25 1.384(4) . ?
C24 H15 0.9500 . ?
C25 C26 1.389(4) . ?
C25 C28 1.498(4) . ?
C26 H16 0.9500 . ?
C27 F2 1.253(5) . ?
C27 F3 1.273(4) . ?
C27 F1 1.319(5) . ?
C28 F4 1.323(4) . ?
C28 F6 1.334(4) . ?
C28 F5 1.336(4) . ?
O1 C29 1.429(4) . ?
C29 H17 0.9800 . ?
C29 H18 0.9800 . ?
C29 H19 0.9800 . ?
C30 C31 1.399(4) . ?
C30 C35 1.404(4) . ?
C31 C32 1.392(4) . ?
C31 H20 0.9500 . ?
C32 C33 1.375(5) . ?
C32 H21 0.9500 . ?
C33 C34 1.386(5) . ?
C33 H22 0.9500 . ?
C34 C35 1.384(4) . ?
C34 H23 0.9500 . ?
C35 H24 0.9500 . ?
C36 C37 1.394(4) . ?
C36 C41 1.399(4) . ?
C37 C38 1.393(4) . ?
C37 H25 0.9500 . ?
C38 C39 1.391(4) . ?
C38 H26 0.9500 . ?
C39 C40 1.385(4) . ?
C39 H27 0.9500 . ?
C40 C41 1.389(4) . ?
C40 H28 0.9500 . ?
C41 H29 0.9500 . ?
C42 Cl2 1.732(5) . ?
C42 Cl1 1.767(6) . ?
C42 H30 0.9900 . ?
C42 H31 0.9900 . ?
Cl3 C43 1.80(2) . ?
Cl4 C43 1.78(2) . ?
C43 H32 0.9900 . ?
C43 H33 0.9900 . ?

loop_
_geom_hbond_atom_site_label_D
_geom_hbond_atom_site_label_H
_geom_hbond_atom_site_label_A
_geom_hbond_distance_DH
_geom_hbond_distance_HA
_geom_hbond_distance_DA
_geom_hbond_angle_DHA
_geom_hbond_site_symmetry_A
_geom_hbond_publ_flag
N1 H5 N4 0.88 2.03 2.883(3) 163.1 2_655 yes
C9 H7 O1 0.95 2.66 3.531(3) 153.4 5_676 yes
C14 H9 F6 0.95 2.49 3.332(4) 148.4 5_665 yes
N3 H10 N4 0.88 2.40 2.854(3) 112.2 . yes
N5 H13 N2 0.88 2.03 2.889(3) 163.5 2_655 yes

loop_
_geom_torsion_atom_site_label_1
_geom_torsion_atom_site_label_2
_geom_torsion_atom_site_label_3
_geom_torsion_atom_site_label_4
_geom_torsion
_geom_torsion_site_symmetry_1
_geom_torsion_site_symmetry_2
_geom_torsion_site_symmetry_3
_geom_torsion_site_symmetry_4
_geom_torsion_publ_flag
O1 C1 C2 C3 -179.9(2) . . . . ?
C6 C1 C2 C3 -0.2(4) . . . . ?
C1 C2 C3 C4 -1.4(4) . . . . ?
C2 C3 C4 N1 179.7(2) . . . . ?
C2 C3 C4 C5 2.6(4) . . . . ?
C3 C4 C5 C6 -2.0(4) . . . . ?
N1 C4 C5 C6 -179.1(2) . . . . ?
C4 C5 C6 C1 0.4(4) . . . . ?
O1 C1 C6 C5 -179.6(2) . . . . ?
C2 C1 C6 C5 0.8(4) . . . . ?
C3 C4 N1 C7 149.1(3) . . . . ?
C5 C4 N1 C7 -33.8(4) . . . . ?
C4 N1 C7 N2 173.0(2) . . . . ?
C4 N1 C7 C8 -10.2(4) . . . . ?
N2 C7 C8 C9 0.6(3) . . . . ?
N1 C7 C8 C9 -176.5(3) . . . . ?
C7 C8 C9 C10 -0.4(3) . . . . ?
C8 C9 C10 C11 178.0(3) . . . . ?
C8 C9 C10 N2 0.2(3) . . . . ?
N1 C7 N2 C10 176.8(2) . . . . ?
C8 C7 N2 C10 -0.5(3) . . . . ?
C11 C10 N2 C7 -177.7(2) . . . . ?
C9 C10 N2 C7 0.2(3) . . . . ?
N2 C10 C11 C12 6.2(4) . . . . ?
C9 C10 C11 C12 -171.3(2) . . . . ?
N2 C10 C11 C30 -174.4(2) . . . . ?
C9 C10 C11 C30 8.1(4) . . . . ?
C10 C11 C12 N3 28.3(4) . . . . ?
C30 C11 C12 N3 -151.0(2) . . . . ?
C10 C11 C12 C13 -148.7(3) . . . . ?
C30 C11 C12 C13 32.0(4) . . . . ?
N3 C12 C13 C14 -2.1(3) . . . . ?
C11 C12 C13 C14 175.3(3) . . . . ?
C12 C13 C14 C15 2.8(3) . . . . ?
C13 C14 C15 N3 -2.3(3) . . . . ?
C13 C14 C15 C16 174.0(3) . . . . ?
C13 C12 N3 C15 0.7(3) . . . . ?
C11 C12 N3 C15 -176.9(2) . . . . ?
C14 C15 N3 C12 1.0(3) . . . . ?
C16 C15 N3 C12 -175.6(2) . . . . ?
N3 C15 C16 C17 22.8(4) . . . . ?
C14 C15 C16 C17 -153.0(3) . . . . ?
N3 C15 C16 C36 -157.4(2) . . . . ?
C14 C15 C16 C36 26.9(4) . . . . ?
C15 C16 C17 N4 7.2(4) . . . . ?
C36 C16 C17 N4 -172.6(2) . . . . ?
C15 C16 C17 C18 -170.8(2) . . . . ?
C36 C16 C17 C18 9.3(4) . . . . ?
C16 C17 C18 C19 178.0(3) . . . . ?
N4 C17 C18 C19 -0.2(3) . . . . ?
C17 C18 C19 C20 0.6(3) . . . . ?
C18 C19 C20 N4 -0.8(3) . . . . ?
C18 C19 C20 N5 -178.6(2) . . . . ?
N5 C20 N4 C17 178.7(2) . . . . ?
C19 C20 N4 C17 0.7(3) . . . . ?
C16 C17 N4 C20 -178.6(2) . . . . ?
C18 C17 N4 C20 -0.3(3) . . . . ?
N4 C20 N5 C21 171.6(2) . . . . ?
C19 C20 N5 C21 -10.8(4) . . . . ?
C20 N5 C21 C26 -30.1(4) . . . . ?
C20 N5 C21 C22 150.4(3) . . . . ?
N5 C21 C22 C23 -176.6(2) . . . . ?
C26 C21 C22 C23 3.9(4) . . . . ?
C21 C22 C23 C24 0.8(4) . . . . ?
C21 C22 C23 C27 178.6(3) . . . . ?
C22 C23 C24 C25 -3.4(4) . . . . ?
C27 C23 C24 C25 178.8(3) . . . . ?
C23 C24 C25 C26 1.3(5) . . . . ?
C23 C24 C25 C28 -176.7(3) . . . . ?
C24 C25 C26 C21 3.3(4) . . . . ?
C28 C25 C26 C21 -178.7(3) . . . . ?
N5 C21 C26 C25 174.7(3) . . . . ?
C22 C21 C26 C25 -5.9(4) . . . . ?
C24 C23 C27 F2 69.8(5) . . . . ?
C22 C23 C27 F2 -108.1(5) . . . . ?
C24 C23 C27 F3 -58.7(5) . . . . ?
C22 C23 C27 F3 123.4(4) . . . . ?
C24 C23 C27 F1 -173.8(3) . . . . ?
C22 C23 C27 F1 8.3(5) . . . . ?
C24 C25 C28 F4 -9.4(5) . . . . ?
C26 C25 C28 F4 172.5(3) . . . . ?
C24 C25 C28 F6 110.2(3) . . . . ?
C26 C25 C28 F6 -67.9(4) . . . . ?
C24 C25 C28 F5 -131.6(3) . . . . ?
C26 C25 C28 F5 50.3(4) . . . . ?
C6 C1 O1 C29 -166.3(3) . . . . ?
C2 C1 O1 C29 13.3(4) . . . . ?
C10 C11 C30 C31 41.3(4) . . . . ?
C12 C11 C30 C31 -139.3(3) . . . . ?
C10 C11 C30 C35 -137.8(3) . . . . ?
C12 C11 C30 C35 41.6(3) . . . . ?
C35 C30 C31 C32 1.4(4) . . . . ?
C11 C30 C31 C32 -177.7(3) . . . . ?
C30 C31 C32 C33 -0.2(4) . . . . ?
C31 C32 C33 C34 -1.3(5) . . . . ?
C32 C33 C34 C35 1.5(4) . . . . ?
C33 C34 C35 C30 -0.3(4) . . . . ?
C31 C30 C35 C34 -1.1(4) . . . . ?
C11 C30 C35 C34 178.0(3) . . . . ?
C17 C16 C36 C37 -127.8(3) . . . . ?
C15 C16 C36 C37 52.4(3) . . . . ?
C17 C16 C36 C41 51.0(4) . . . . ?
C15 C16 C36 C41 -128.9(3) . . . . ?
C41 C36 C37 C38 -2.0(4) . . . . ?
C16 C36 C37 C38 176.7(3) . . . . ?
C36 C37 C38 C39 2.6(5) . . . . ?
C37 C38 C39 C40 -1.2(5) . . . . ?
C38 C39 C40 C41 -0.7(5) . . . . ?
C39 C40 C41 C36 1.2(4) . . . . ?
C37 C36 C41 C40 0.1(4) . . . . ?
C16 C36 C41 C40 -178.6(3) . . . . ?
